data_7034817
loop_
_publ_author_name
'Pinter, Piermaria'
'Biffis, Andrea'
'Tubaro, Cristina'
'Tenne, Mario'
'Kaliner, Maria'
'Strassner, Thomas'

_publ_section_title
;
 Palladium(ii) complexes with electron-poor, 4,5-disubstituted
 diimidazol-2-ylidene ligands: synthesis, characterization and catalytic
 activity.
;
_journal_issue 20
_journal_name_full 'Dalton transactions (Cambridge, England : 2003)'
_journal_page_first 9391
_journal_page_last 9399
_journal_paper_doi 10.1039/c5dt01067e
_journal_volume 44
_journal_year 2015
_chemical_formula_moiety '3(C9 H8 Br2 Cl4 N4 Pd), C2 H3 N'
_chemical_formula_sum 'C9.66667 H9 Br2 Cl4 N4.33333 Pd'
_chemical_formula_weight 593.90
_chemical_name_systematic
;
 ?
;
_space_group_IT_number 61
_symmetry_cell_setting orthorhombic
_symmetry_space_group_name_Hall '-P 2ac 2ab'
_symmetry_space_group_name_H-M 'P b c a'
_atom_sites_solution_hydrogens geom
_atom_sites_solution_primary direct
_atom_sites_solution_secondary difmap
_audit_creation_method SHELXL-97
_audit_update_record
;
2015-03-16 deposited with the CCDC.
2015-04-17 downloaded from the CCDC.
;
_cell_angle_alpha 90
_cell_angle_beta 90
_cell_angle_gamma 90
_cell_formula_units_Z 24
_cell_length_a 19.767(5)
_cell_length_b 15.478(10)
_cell_length_c 34.001(9)
_cell_measurement_reflns_used 1000
_cell_measurement_temperature 198(2)
_cell_measurement_theta_max 20.899
_cell_measurement_theta_min 4.166
_cell_volume 10403(8)
_computing_cell_refinement 'Dirax/lsq (Duisenberg, 1992)'
_computing_data_collection 'Collect (Nonius BV, 1999)'
_computing_data_reduction 'EvalCCD (Duisenberg et al., 2003)'
_computing_molecular_graphics 'Ortep-3 (Farrugia, 2012)'
_computing_publication_material 'enCIFer (Allen et al., 2004)'
_computing_structure_refinement 'SHELXL-97 (Sheldrick, 2008)'
_computing_structure_solution 'SIR92 (Altomare et al., 1994)'
_diffrn_ambient_temperature 198(2)
_diffrn_detector_area_resol_mean 9
_diffrn_measured_fraction_theta_full 1.000
_diffrn_measured_fraction_theta_max 1.000
_diffrn_measurement_device_type KappaCCD
_diffrn_measurement_method \f
_diffrn_radiation_monochromator graphite
_diffrn_radiation_source 'fine-focus sealed tube'
_diffrn_radiation_type MoK\a
_diffrn_radiation_wavelength 0.71073
_diffrn_reflns_av_R_equivalents 0.1558
_diffrn_reflns_av_sigmaI/netI 0.0580
_diffrn_reflns_limit_h_max 21
_diffrn_reflns_limit_h_min -21
_diffrn_reflns_limit_k_max 17
_diffrn_reflns_limit_k_min -17
_diffrn_reflns_limit_l_max 37
_diffrn_reflns_limit_l_min -37
_diffrn_reflns_number 177002
_diffrn_reflns_theta_full 23.25
_diffrn_reflns_theta_max 23.25
_diffrn_reflns_theta_min 2.06
_exptl_absorpt_coefficient_mu 6.292
_exptl_absorpt_correction_T_max 0.4215
_exptl_absorpt_correction_T_min 0.1521
_exptl_absorpt_correction_type multi-scan
_exptl_absorpt_process_details 'SADABS (Sheldrick, 2002)'
_exptl_crystal_colour colourless
_exptl_crystal_density_diffrn 2.275
_exptl_crystal_density_method 'not measured'
_exptl_crystal_description fragment
_exptl_crystal_F_000 6752
_exptl_crystal_size_max 0.48
_exptl_crystal_size_mid 0.18
_exptl_crystal_size_min 0.17
_refine_diff_density_max 1.134
_refine_diff_density_min -1.119
_refine_diff_density_rms 0.353
_refine_ls_extinction_method none
_refine_ls_goodness_of_fit_ref 1.077
_refine_ls_hydrogen_treatment constr
_refine_ls_matrix_type full
_refine_ls_number_parameters 575
_refine_ls_number_reflns 7462
_refine_ls_number_restraints 0
_refine_ls_restrained_S_all 1.077
_refine_ls_R_factor_all 0.0849
_refine_ls_R_factor_gt 0.0423
_refine_ls_shift/su_max 0.001
_refine_ls_shift/su_mean 0.000
_refine_ls_structure_factor_coef Fsqd
_refine_ls_weighting_details 'calc w=1/[\s^2^(Fo^2^)+(0.0689P)^2^+30.9607P] where P=(Fo^2^+2Fc^2^)/3'
_refine_ls_weighting_scheme calc
_refine_ls_wR_factor_gt 0.1044
_refine_ls_wR_factor_ref 0.1297
_reflns_number_gt 5210
_reflns_number_total 7462
_reflns_threshold_expression >2sigma(I)
_cod_data_source_file c5dt01067e2.cif
_cod_data_source_block compound_3a
_cod_depositor_comments 'Adding full bibliography for 7034817--7034820.cif.'
_cod_original_sg_symbol_H-M Pbca
_cod_database_code 7034817

loop_
_symmetry_equiv_pos_as_xyz
'x, y, z'
'-x+1/2, -y, z+1/2'
'x+1/2, -y+1/2, -z'
'-x, y+1/2, -z+1/2'
'-x, -y, -z'
'x-1/2, y, -z-1/2'
'-x-1/2, y-1/2, z'
'x, -y-1/2, z-1/2'

loop_
_atom_site_label
_atom_site_type_symbol
_atom_site_fract_x
_atom_site_fract_y
_atom_site_fract_z
_atom_site_U_iso_or_equiv
_atom_site_adp_type
_atom_site_occupancy
_atom_site_symmetry_multiplicity
_atom_site_calc_flag
_atom_site_refinement_flags
Pd3 Pd 1.25048(4) 0.41171(5) -0.15851(2) 0.0242(2) Uani 1 1 d .
Pd1 Pd 1.17710(4) 0.17588(5) -0.00742(2) 0.0195(2) Uani 1 1 d .
Pd2 Pd 1.35370(4) 0.07236(5) 0.14208(2) 0.0205(2) Uani 1 1 d .
Br3 Br 1.25801(5) 0.06722(7) 0.09564(3) 0.0270(3) Uani 1 1 d .
Br1 Br 1.07656(5) 0.13092(7) -0.04573(3) 0.0291(3) Uani 1 1 d .
Br2 Br 1.24085(6) 0.20423(7) -0.06841(3) 0.0317(3) Uani 1 1 d .
Br5 Br 1.15596(6) 0.48737(7) -0.19135(3) 0.0355(3) Uani 1 1 d .
Br6 Br 1.32204(6) 0.41694(8) -0.21860(3) 0.0401(3) Uani 1 1 d .
Br4 Br 1.42790(6) -0.01034(7) 0.09692(3) 0.0325(3) Uani 1 1 d .
Cl10 Cl 1.07066(15) 0.3957(2) -0.02497(8) 0.0431(8) Uani 1 1 d .
Cl5 Cl 1.29926(16) 0.35644(16) 0.24079(8) 0.0361(7) Uani 1 1 d .
Cl1 Cl 1.09101(16) 0.2416(2) 0.14753(7) 0.0449(8) Uani 1 1 d .
Cl9 Cl 1.23129(14) 0.46296(17) 0.00486(7) 0.0306(7) Uani 1 1 d .
Cl11 Cl 1.43521(14) 0.35301(17) -0.03483(7) 0.0314(7) Uani 1 1 d .
Cl4 Cl 1.42758(15) 0.2588(2) 0.07140(9) 0.0466(8) Uani 1 1 d .
Cl7 Cl 1.48884(16) 0.2370(2) 0.26524(9) 0.0544(10) Uani 1 1 d .
Cl3 Cl 1.29202(17) 0.35577(18) 0.12005(8) 0.0461(9) Uani 1 1 d .
Cl2 Cl 1.03319(16) 0.0330(2) 0.12391(8) 0.0499(9) Uani 1 1 d .
Cl12 Cl 1.44854(15) 0.17546(18) -0.09805(9) 0.0399(8) Uani 1 1 d .
Cl6 Cl 1.15544(15) 0.2263(2) 0.24424(8) 0.0420(8) Uani 1 1 d .
Cl8 Cl 1.52716(16) 0.0158(2) 0.27322(8) 0.0503(9) Uani 1 1 d .
N3 N 1.2348(5) 0.2753(5) 0.0576(2) 0.026(2) Uani 1 1 d .
N9 N 1.2414(4) 0.4423(5) -0.0744(2) 0.022(2) Uani 1 1 d .
N10 N 1.1434(4) 0.3974(5) -0.0926(2) 0.021(2) Uani 1 1 d .
C23 C 1.3139(5) 0.4614(6) -0.0764(3) 0.023(2) Uani 1 1 d .
H23A H 1.3215 0.5146 -0.0919 0.027 Uiso 1 1 calc R
H23B H 1.3320 0.4707 -0.0495 0.027 Uiso 1 1 calc R
N12 N 1.3576(4) 0.2795(5) -0.1338(2) 0.025(2) Uani 1 1 d .
N4 N 1.3184(4) 0.2118(5) 0.0281(2) 0.023(2) Uani 1 1 d .
C16 C 1.4729(5) 0.1546(7) 0.2339(3) 0.031(3) Uani 1 1 d .
N11 N 1.3482(4) 0.3886(5) -0.0949(2) 0.024(2) Uani 1 1 d .
N2 N 1.0957(4) 0.0875(5) 0.0580(2) 0.023(2) Uani 1 1 d .
N8 N 1.4574(4) 0.0284(5) 0.2053(2) 0.026(2) Uani 1 1 d .
C29 C 1.3447(8) 0.6400(10) -0.1643(4) 0.075(5) Uani 1 1 d .
H29A H 1.3193 0.6842 -0.1788 0.112 Uiso 1 1 calc R
H29B H 1.3333 0.6433 -0.1363 0.112 Uiso 1 1 calc R
H29C H 1.3329 0.5827 -0.1745 0.112 Uiso 1 1 calc R
C2 C 1.0956(5) 0.1845(7) 0.1049(3) 0.027(3) Uani 1 1 d .
C26 C 1.4009(5) 0.2659(7) -0.1016(3) 0.027(3) Uani 1 1 d .
N5 N 1.3272(4) 0.2217(5) 0.1925(2) 0.023(2) Uani 1 1 d .
C1 C 1.1285(5) 0.1556(6) 0.0426(3) 0.021(2) Uani 1 1 d .
C20 C 1.2018(6) 0.4371(6) -0.0406(3) 0.023(3) Uani 1 1 d .
C15 C 1.4238(5) 0.0864(7) 0.1827(3) 0.026(3) Uani 1 1 d .
N6 N 1.2386(4) 0.1419(5) 0.1941(2) 0.025(2) Uani 1 1 d .
N7 N 1.4365(4) 0.1647(5) 0.1997(2) 0.025(2) Uani 1 1 d .
C13 C 1.1944(5) 0.0658(7) 0.1927(3) 0.028(3) Uani 1 1 d .
H13A H 1.2157 0.0208 0.1767 0.043 Uiso 1 1 calc R
H13B H 1.1508 0.0819 0.1811 0.043 Uiso 1 1 calc R
H13C H 1.1871 0.0440 0.2194 0.043 Uiso 1 1 calc R
C8 C 1.3450(6) 0.2560(7) 0.0599(3) 0.028(3) Uani 1 1 d .
C4 C 1.0894(6) 0.0032(7) 0.0392(3) 0.032(3) Uani 1 1 d .
H4A H 1.1028 0.0077 0.0116 0.048 Uiso 1 1 calc R
H4B H 1.0423 -0.0165 0.0409 0.048 Uiso 1 1 calc R
H4C H 1.1188 -0.0384 0.0526 0.048 Uiso 1 1 calc R
C10 C 1.3001(5) 0.1470(6) 0.1782(3) 0.022(2) Uani 1 1 d .
C17 C 1.4876(5) 0.0712(8) 0.2370(3) 0.030(3) Uani 1 1 d .
N1 N 1.1273(4) 0.2172(5) 0.0714(2) 0.022(2) Uani 1 1 d .
C12 C 1.2274(6) 0.2136(7) 0.2181(3) 0.025(3) Uani 1 1 d .
C25 C 1.3954(5) 0.3319(7) -0.0779(3) 0.022(2) Uani 1 1 d .
C9 C 1.3601(5) 0.1523(6) 0.0043(3) 0.028(3) Uani 1 1 d .
H9A H 1.3724 0.1018 0.0201 0.042 Uiso 1 1 calc R
H9B H 1.4013 0.1821 -0.0043 0.042 Uiso 1 1 calc R
H9C H 1.3344 0.1335 -0.0188 0.042 Uiso 1 1 calc R
C21 C 1.1404(5) 0.4107(6) -0.0520(3) 0.025(3) Uani 1 1 d .
C27 C 1.3436(6) 0.2171(7) -0.1651(3) 0.038(3) Uani 1 1 d .
H27A H 1.3143 0.2437 -0.1849 0.057 Uiso 1 1 calc R
H27B H 1.3209 0.1664 -0.1539 0.057 Uiso 1 1 calc R
H27C H 1.3862 0.1993 -0.1774 0.057 Uiso 1 1 calc R
C7 C 1.2933(6) 0.2950(6) 0.0784(3) 0.028(3) Uani 1 1 d .
C5 C 1.1650(6) 0.2952(6) 0.0669(3) 0.030(3) Uani 1 1 d .
H5A H 1.1629 0.3292 0.0915 0.036 Uiso 1 1 calc R
H5B H 1.1451 0.3304 0.0455 0.036 Uiso 1 1 calc R
C18 C 1.4583(7) -0.0649(7) 0.1998(3) 0.045(3) Uani 1 1 d .
H18A H 1.4354 -0.0929 0.2219 0.067 Uiso 1 1 calc R
H18B H 1.5053 -0.0850 0.1984 0.067 Uiso 1 1 calc R
H18C H 1.4350 -0.0796 0.1753 0.067 Uiso 1 1 calc R
C6 C 1.2510(5) 0.2225(6) 0.0264(3) 0.021(2) Uani 1 1 d .
C11 C 1.2825(6) 0.2624(7) 0.2173(3) 0.025(3) Uani 1 1 d .
C19 C 1.2056(5) 0.4169(6) -0.1058(3) 0.020(2) Uani 1 1 d .
C3 C 1.0761(5) 0.1056(7) 0.0964(3) 0.028(3) Uani 1 1 d .
C14 C 1.3981(6) 0.2419(7) 0.1872(3) 0.034(3) Uani 1 1 d .
H14A H 1.4109 0.2925 0.2034 0.041 Uiso 1 1 calc R
H14B H 1.4076 0.2553 0.1593 0.041 Uiso 1 1 calc R
C22 C 1.0885(6) 0.3590(7) -0.1149(3) 0.038(3) Uani 1 1 d .
H22A H 1.1013 0.3554 -0.1427 0.056 Uiso 1 1 calc R
H22B H 1.0479 0.3948 -0.1123 0.056 Uiso 1 1 calc R
H22C H 1.0792 0.3009 -0.1048 0.056 Uiso 1 1 calc R
C24 C 1.3243(6) 0.3537(6) -0.1290(3) 0.026(3) Uani 1 1 d .
C28 C 1.4141(9) 0.6542(9) -0.1693(4) 0.056(4) Uani 1 1 d .
N13 N 1.4703(8) 0.6633(10) -0.1739(4) 0.104(6) Uani 1 1 d .

loop_
_atom_site_aniso_label
_atom_site_aniso_U_11
_atom_site_aniso_U_22
_atom_site_aniso_U_33
_atom_site_aniso_U_23
_atom_site_aniso_U_13
_atom_site_aniso_U_12
Pd3 0.0276(5) 0.0263(5) 0.0188(4) -0.0038(4) 0.0003(4) -0.0028(4)
Pd1 0.0167(5) 0.0235(5) 0.0183(4) 0.0013(3) 0.0015(4) 0.0007(4)
Pd2 0.0226(5) 0.0194(4) 0.0196(4) -0.0015(3) -0.0051(4) -0.0001(4)
Br3 0.0281(7) 0.0295(6) 0.0235(6) 0.0032(5) -0.0077(5) -0.0031(5)
Br1 0.0204(7) 0.0371(7) 0.0298(6) -0.0012(5) -0.0051(5) 0.0020(5)
Br2 0.0306(7) 0.0410(7) 0.0235(6) 0.0045(5) 0.0063(5) -0.0051(6)
Br5 0.0427(8) 0.0339(7) 0.0299(6) 0.0027(5) -0.0060(5) 0.0038(6)
Br6 0.0404(8) 0.0570(8) 0.0230(6) -0.0057(5) 0.0071(5) -0.0090(7)
Br4 0.0315(7) 0.0313(7) 0.0347(6) -0.0097(5) -0.0004(5) 0.0027(6)
Cl10 0.0267(18) 0.067(2) 0.0359(16) -0.0003(15) 0.0081(13) -0.0004(16)
Cl5 0.053(2) 0.0208(15) 0.0349(16) -0.0045(12) 0.0000(14) 0.0024(14)
Cl1 0.052(2) 0.060(2) 0.0229(15) -0.0057(14) 0.0037(14) 0.0211(17)
Cl9 0.0385(19) 0.0322(16) 0.0211(13) -0.0024(12) -0.0041(12) 0.0007(14)
Cl11 0.0273(17) 0.0362(17) 0.0307(15) -0.0017(12) -0.0044(12) -0.0016(13)
Cl4 0.0271(19) 0.056(2) 0.0571(19) 0.0113(16) -0.0122(15) -0.0142(16)
Cl7 0.034(2) 0.074(2) 0.055(2) -0.0405(18) -0.0081(16) -0.0080(18)
Cl3 0.065(2) 0.0301(17) 0.0427(18) -0.0072(14) -0.0203(16) 0.0019(16)
Cl2 0.042(2) 0.078(2) 0.0300(16) 0.0166(15) 0.0067(14) -0.0192(18)
Cl12 0.0311(19) 0.0308(17) 0.0580(19) -0.0002(14) 0.0081(15) 0.0072(14)
Cl6 0.0339(19) 0.056(2) 0.0366(16) -0.0040(14) 0.0111(14) 0.0062(16)
Cl8 0.039(2) 0.081(3) 0.0302(16) 0.0123(16) -0.0118(14) 0.0079(18)
N3 0.035(6) 0.020(5) 0.023(5) 0.000(4) -0.004(4) 0.003(4)
N9 0.022(6) 0.022(5) 0.022(5) 0.004(4) -0.008(4) 0.000(4)
N10 0.020(6) 0.021(5) 0.024(5) -0.008(4) 0.001(4) -0.006(4)
C23 0.019(7) 0.019(6) 0.030(6) -0.005(5) 0.000(5) -0.002(5)
N12 0.015(5) 0.024(5) 0.036(5) -0.007(4) 0.012(4) -0.005(4)
N4 0.016(6) 0.029(5) 0.023(5) 0.008(4) 0.001(4) -0.007(4)
C16 0.017(7) 0.040(8) 0.035(7) -0.011(6) -0.005(5) -0.006(6)
N11 0.018(5) 0.024(5) 0.029(5) -0.007(4) 0.006(4) -0.012(4)
N2 0.018(5) 0.030(6) 0.020(5) 0.002(4) 0.000(4) 0.003(4)
N8 0.025(6) 0.030(6) 0.021(5) -0.002(4) -0.005(4) 0.000(4)
C29 0.069(12) 0.092(12) 0.064(10) 0.001(8) 0.030(9) -0.029(10)
C2 0.027(7) 0.044(8) 0.011(5) 0.000(5) 0.005(5) 0.013(6)
C26 0.024(7) 0.023(6) 0.032(6) -0.006(5) 0.005(5) 0.000(5)
N5 0.029(6) 0.016(5) 0.026(5) -0.003(4) -0.002(4) -0.001(4)
C1 0.011(6) 0.026(6) 0.026(6) 0.003(5) -0.003(5) 0.010(5)
C20 0.035(8) 0.017(6) 0.017(6) -0.001(4) 0.010(5) 0.003(5)
C15 0.031(7) 0.024(6) 0.022(6) 0.000(5) -0.005(5) -0.006(6)
N6 0.023(6) 0.033(6) 0.018(5) 0.001(4) -0.005(4) 0.001(4)
N7 0.024(6) 0.026(5) 0.026(5) -0.004(4) -0.011(4) -0.001(4)
C13 0.019(7) 0.033(7) 0.033(6) 0.004(5) -0.002(5) -0.014(5)
C8 0.029(7) 0.026(6) 0.030(6) 0.008(5) -0.004(6) -0.010(6)
C4 0.026(7) 0.035(7) 0.035(6) 0.005(5) 0.006(5) -0.007(6)
C10 0.019(7) 0.029(7) 0.017(5) 0.001(5) -0.004(5) 0.006(5)
C17 0.024(7) 0.049(8) 0.017(6) 0.002(5) -0.005(5) 0.004(6)
N1 0.021(5) 0.024(5) 0.023(5) 0.000(4) 0.003(4) 0.002(4)
C12 0.029(7) 0.030(7) 0.015(5) -0.003(5) 0.001(5) 0.016(6)
C25 0.007(6) 0.030(6) 0.028(6) 0.002(5) 0.000(5) -0.004(5)
C9 0.023(7) 0.030(6) 0.033(6) 0.006(5) 0.002(5) 0.004(5)
C21 0.019(7) 0.023(6) 0.032(6) 0.003(5) -0.002(5) -0.003(5)
C27 0.038(8) 0.035(7) 0.043(7) -0.021(6) 0.009(6) -0.006(6)
C7 0.040(8) 0.016(6) 0.028(6) 0.006(5) -0.013(6) -0.002(6)
C5 0.043(8) 0.027(7) 0.020(6) -0.004(5) -0.009(5) 0.023(6)
C18 0.059(10) 0.024(7) 0.051(8) 0.011(6) -0.017(7) 0.004(6)
C6 0.020(7) 0.023(6) 0.021(6) 0.010(5) 0.001(5) -0.005(5)
C11 0.025(7) 0.030(7) 0.021(6) 0.002(5) -0.011(5) 0.007(6)
C19 0.018(6) 0.014(6) 0.027(6) -0.004(5) 0.001(5) -0.002(5)
C3 0.020(7) 0.043(8) 0.019(6) 0.006(5) 0.006(5) 0.001(6)
C14 0.037(8) 0.033(7) 0.033(6) -0.003(5) -0.004(6) -0.005(6)
C22 0.043(8) 0.041(7) 0.029(6) -0.010(6) -0.004(6) -0.002(6)
C24 0.035(7) 0.022(6) 0.021(6) -0.008(5) 0.006(5) -0.010(6)
C28 0.070(12) 0.049(9) 0.050(9) -0.024(7) 0.018(8) -0.012(9)
N13 0.071(11) 0.113(13) 0.126(13) -0.045(10) 0.041(10) -0.028(10)

loop_
_atom_type_symbol
_atom_type_description
_atom_type_scat_dispersion_real
_atom_type_scat_dispersion_imag
_atom_type_scat_source
C C 0.0033 0.0016 'International Tables Vol C Tables 4.2.6.8 and 6.1.1.4'
H H 0.0000 0.0000 'International Tables Vol C Tables 4.2.6.8 and 6.1.1.4'
Br Br -0.2901 2.4595 'International Tables Vol C Tables 4.2.6.8 and 6.1.1.4'
Cl Cl 0.1484 0.1585 'International Tables Vol C Tables 4.2.6.8 and 6.1.1.4'
N N 0.0061 0.0033 'International Tables Vol C Tables 4.2.6.8 and 6.1.1.4'
Pd Pd -0.9988 1.0072 'International Tables Vol C Tables 4.2.6.8 and 6.1.1.4'

loop_
_geom_angle_atom_site_label_1
_geom_angle_atom_site_label_2
_geom_angle_atom_site_label_3
_geom_angle
C24 Pd3 C19 83.7(4)
C24 Pd3 Br5 176.4(3)
C19 Pd3 Br5 92.9(3)
C24 Pd3 Br6 90.7(3)
C19 Pd3 Br6 170.6(3)
Br5 Pd3 Br6 92.49(5)
C1 Pd1 C6 85.2(4)
C1 Pd1 Br2 177.9(3)
C6 Pd1 Br2 92.7(3)
C1 Pd1 Br1 91.0(3)
C6 Pd1 Br1 173.2(3)
Br2 Pd1 Br1 91.02(5)
C15 Pd2 C10 83.0(4)
C15 Pd2 Br3 173.3(3)
C10 Pd2 Br3 90.3(3)
C15 Pd2 Br4 94.3(3)
C10 Pd2 Br4 175.0(3)
Br3 Pd2 Br4 92.32(5)
C6 N3 C7 109.2(9)
C6 N3 C5 121.0(9)
C7 N3 C5 129.5(9)
C19 N9 C20 110.1(8)
C19 N9 C23 122.7(8)
C20 N9 C23 126.8(8)
C19 N10 C21 109.5(8)
C19 N10 C22 127.1(8)
C21 N10 C22 123.0(9)
N11 C23 N9 108.6(8)
N11 C23 H23A 110.0
N9 C23 H23A 110.0
N11 C23 H23B 110.0
N9 C23 H23B 110.0
H23A C23 H23B 108.4
C24 N12 C26 109.5(8)
C24 N12 C27 124.4(9)
C26 N12 C27 125.6(9)
C6 N4 C8 110.4(9)
C6 N4 C9 127.4(8)
C8 N4 C9 121.5(9)
C17 C16 N7 107.0(9)
C17 C16 Cl7 129.9(9)
N7 C16 Cl7 122.9(9)
C24 N11 C25 109.4(8)
C24 N11 C23 120.8(9)
C25 N11 C23 127.9(8)
C1 N2 C3 110.0(8)
C1 N2 C4 124.9(8)
C3 N2 C4 124.6(9)
C15 N8 C17 109.4(8)
C15 N8 C18 126.1(8)
C17 N8 C18 124.3(9)
C28 C29 H29A 109.5
C28 C29 H29B 109.5
H29A C29 H29B 109.5
C28 C29 H29C 109.5
H29A C29 H29C 109.5
H29B C29 H29C 109.5
C3 C2 N1 106.9(8)
C3 C2 Cl1 131.0(8)
N1 C2 Cl1 122.1(9)
C25 C26 N12 108.2(9)
C25 C26 Cl12 130.5(9)
N12 C26 Cl12 121.3(7)
C10 N5 C11 110.8(9)
C10 N5 C14 121.2(9)
C11 N5 C14 126.9(9)
N2 C1 N1 105.1(8)
N2 C1 Pd1 133.9(7)
N1 C1 Pd1 120.9(7)
C21 C20 N9 106.7(8)
C21 C20 Cl9 130.3(8)
N9 C20 Cl9 123.0(8)
N8 C15 N7 104.9(8)
N8 C15 Pd2 132.0(7)
N7 C15 Pd2 121.6(7)
C10 N6 C12 109.6(9)
C10 N6 C13 125.2(9)
C12 N6 C13 124.3(9)
C15 N7 C16 110.7(8)
C15 N7 C14 120.1(8)
C16 N7 C14 127.2(9)
N6 C13 H13A 109.5
N6 C13 H13B 109.5
H13A C13 H13B 109.5
N6 C13 H13C 109.5
H13A C13 H13C 109.5
H13B C13 H13C 109.5
C7 C8 N4 107.3(9)
C7 C8 Cl4 128.3(9)
N4 C8 Cl4 124.4(9)
N2 C4 H4A 109.5
N2 C4 H4B 109.5
H4A C4 H4B 109.5
N2 C4 H4C 109.5
H4A C4 H4C 109.5
H4B C4 H4C 109.5
N6 C10 N5 105.2(8)
N6 C10 Pd2 134.6(8)
N5 C10 Pd2 120.2(8)
C16 C17 N8 107.8(9)
C16 C17 Cl8 130.7(9)
N8 C17 Cl8 121.2(9)
C1 N1 C2 109.8(8)
C1 N1 C5 120.3(8)
C2 N1 C5 129.0(8)
C11 C12 N6 108.2(9)
C11 C12 Cl6 129.5(9)
N6 C12 Cl6 122.3(9)
C26 C25 N11 106.9(9)
C26 C25 Cl11 130.2(9)
N11 C25 Cl11 122.9(8)
N4 C9 H9A 109.5
N4 C9 H9B 109.5
H9A C9 H9B 109.5
N4 C9 H9C 109.5
H9A C9 H9C 109.5
H9B C9 H9C 109.5
C20 C21 N10 107.1(9)
C20 C21 Cl10 129.0(8)
N10 C21 Cl10 123.9(8)
N12 C27 H27A 109.5
N12 C27 H27B 109.5
H27A C27 H27B 109.5
N12 C27 H27C 109.5
H27A C27 H27C 109.5
H27B C27 H27C 109.5
C8 C7 N3 107.2(9)
C8 C7 Cl3 130.5(9)
N3 C7 Cl3 122.2(9)
N1 C5 N3 109.9(8)
N1 C5 H5A 109.7
N3 C5 H5A 109.7
N1 C5 H5B 109.7
N3 C5 H5B 109.7
H5A C5 H5B 108.2
N8 C18 H18A 109.5
N8 C18 H18B 109.5
H18A C18 H18B 109.5
N8 C18 H18C 109.5
H18A C18 H18C 109.5
H18B C18 H18C 109.5
N4 C6 N3 105.7(8)
N4 C6 Pd1 134.9(8)
N3 C6 Pd1 119.3(7)
C12 C11 N5 106.2(9)
C12 C11 Cl5 129.9(9)
N5 C11 Cl5 123.8(9)
N9 C19 N10 106.6(8)
N9 C19 Pd3 119.5(7)
N10 C19 Pd3 134.0(7)
C2 C3 N2 108.2(9)
C2 C3 Cl2 130.1(8)
N2 C3 Cl2 121.7(9)
N5 C14 N7 106.6(8)
N5 C14 H14A 110.4
N7 C14 H14A 110.4
N5 C14 H14B 110.4
N7 C14 H14B 110.4
H14A C14 H14B 108.6
N10 C22 H22A 109.5
N10 C22 H22B 109.5
H22A C22 H22B 109.5
N10 C22 H22C 109.5
H22A C22 H22C 109.5
H22B C22 H22C 109.5
N12 C24 N11 106.0(9)
N12 C24 Pd3 133.6(7)
N11 C24 Pd3 120.4(7)
N13 C28 C29 177.8(17)

loop_
_geom_bond_atom_site_label_1
_geom_bond_atom_site_label_2
_geom_bond_distance
Pd3 C24 1.986(11)
Pd3 C19 2.002(9)
Pd3 Br5 2.4717(16)
Pd3 Br6 2.4862(14)
Pd1 C1 1.980(10)
Pd1 C6 1.995(10)
Pd1 Br2 2.4659(14)
Pd1 Br1 2.4761(14)
Pd2 C15 1.968(10)
Pd2 C10 1.991(10)
Pd2 Br3 2.4653(14)
Pd2 Br4 2.4793(15)
Cl10 C21 1.673(10)
Cl5 C11 1.693(11)
Cl1 C2 1.701(10)
Cl9 C20 1.700(10)
Cl11 C25 1.695(10)
Cl4 C8 1.678(11)
Cl7 C16 1.693(11)
Cl3 C7 1.699(11)
Cl2 C3 1.691(11)
Cl12 C26 1.692(11)
Cl6 C12 1.689(11)
Cl8 C17 1.693(11)
N3 C6 1.377(12)
N3 C7 1.388(13)
N3 C5 1.449(13)
N9 C19 1.338(12)
N9 C20 1.392(12)
N9 C23 1.465(12)
N10 C19 1.344(12)
N10 C21 1.397(12)
N10 C22 1.450(12)
C23 N11 1.459(12)
C23 H23A 0.9900
C23 H23B 0.9900
N12 C24 1.333(12)
N12 C26 1.406(13)
N12 C27 1.464(12)
N4 C6 1.343(12)
N4 C8 1.384(12)
N4 C9 1.479(12)
C16 C17 1.327(15)
C16 N7 1.375(13)
N11 C24 1.364(12)
N11 C25 1.404(12)
N2 C1 1.344(12)
N2 C3 1.389(12)
N2 C4 1.459(12)
N8 C15 1.356(12)
N8 C17 1.398(13)
N8 C18 1.456(13)
C29 C28 1.40(2)
C29 H29A 0.9800
C29 H29B 0.9800
C29 H29C 0.9800
C2 C3 1.312(14)
C2 N1 1.394(12)
C26 C25 1.306(13)
N5 C10 1.365(12)
N5 C11 1.374(13)
N5 C14 1.447(13)
C1 N1 1.366(12)
C20 C21 1.339(14)
C15 N7 1.366(12)
N6 C10 1.333(12)
N6 C12 1.394(13)
N6 C13 1.467(12)
N7 C14 1.479(13)
C13 H13A 0.9800
C13 H13B 0.9800
C13 H13C 0.9800
C8 C7 1.344(15)
C4 H4A 0.9800
C4 H4B 0.9800
C4 H4C 0.9800
N1 C5 1.428(13)
C12 C11 1.325(15)
C9 H9A 0.9800
C9 H9B 0.9800
C9 H9C 0.9800
C27 H27A 0.9800
C27 H27B 0.9800
C27 H27C 0.9800
C5 H5A 0.9900
C5 H5B 0.9900
C18 H18A 0.9800
C18 H18B 0.9800
C18 H18C 0.9800
C14 H14A 0.9900
C14 H14B 0.9900
C22 H22A 0.9800
C22 H22B 0.9800
C22 H22C 0.9800
C28 N13 1.130(18)

loop_
_geom_torsion_atom_site_label_1
_geom_torsion_atom_site_label_2
_geom_torsion_atom_site_label_3
_geom_torsion_atom_site_label_4
_geom_torsion
C19 N9 C23 N11 -51.5(12)
C20 N9 C23 N11 120.3(10)
N9 C23 N11 C24 48.1(11)
N9 C23 N11 C25 -114.4(10)
C24 N12 C26 C25 -1.6(12)
C27 N12 C26 C25 -173.5(9)
C24 N12 C26 Cl12 177.8(7)
C27 N12 C26 Cl12 5.9(14)
C3 N2 C1 N1 -1.8(11)
C4 N2 C1 N1 -174.3(8)
C3 N2 C1 Pd1 174.1(8)
C4 N2 C1 Pd1 1.6(15)
C6 Pd1 C1 N2 -130.9(10)
Br1 Pd1 C1 N2 54.7(9)
C6 Pd1 C1 N1 44.4(8)
Br1 Pd1 C1 N1 -129.9(7)
C19 N9 C20 C21 -1.9(11)
C23 N9 C20 C21 -174.5(9)
C19 N9 C20 Cl9 179.0(7)
C23 N9 C20 Cl9 6.4(13)
C17 N8 C15 N7 2.7(11)
C18 N8 C15 N7 178.4(10)
C17 N8 C15 Pd2 -163.2(8)
C18 N8 C15 Pd2 12.6(16)
C10 Pd2 C15 N8 120.6(10)
Br4 Pd2 C15 N8 -63.6(10)
C10 Pd2 C15 N7 -43.3(8)
Br4 Pd2 C15 N7 132.5(8)
N8 C15 N7 C16 -4.4(12)
Pd2 C15 N7 C16 163.3(7)
N8 C15 N7 C14 -169.1(9)
Pd2 C15 N7 C14 -1.3(13)
C17 C16 N7 C15 4.5(12)
Cl7 C16 N7 C15 -172.2(8)
C17 C16 N7 C14 167.8(10)
Cl7 C16 N7 C14 -8.9(15)
C6 N4 C8 C7 -0.1(11)
C9 N4 C8 C7 -171.8(8)
C6 N4 C8 Cl4 -179.4(7)
C9 N4 C8 Cl4 8.9(13)
C12 N6 C10 N5 0.4(10)
C13 N6 C10 N5 -169.3(8)
C12 N6 C10 Pd2 179.3(8)
C13 N6 C10 Pd2 9.5(15)
C11 N5 C10 N6 0.2(10)
C14 N5 C10 N6 169.1(8)
C11 N5 C10 Pd2 -178.9(6)
C14 N5 C10 Pd2 -10.0(12)
C15 Pd2 C10 N6 -129.4(10)
Br3 Pd2 C10 N6 51.4(9)
C15 Pd2 C10 N5 49.4(8)
Br3 Pd2 C10 N5 -129.9(7)
N7 C16 C17 N8 -2.6(12)
Cl7 C16 C17 N8 173.7(8)
N7 C16 C17 Cl8 -176.0(9)
Cl7 C16 C17 Cl8 0.4(18)
C15 N8 C17 C16 0.0(12)
C18 N8 C17 C16 -175.9(10)
C15 N8 C17 Cl8 174.1(8)
C18 N8 C17 Cl8 -1.8(15)
N2 C1 N1 C2 2.2(11)
Pd1 C1 N1 C2 -174.4(7)
N2 C1 N1 C5 172.4(8)
Pd1 C1 N1 C5 -4.2(12)
C3 C2 N1 C1 -1.7(12)
Cl1 C2 N1 C1 175.1(7)
C3 C2 N1 C5 -170.8(10)
Cl1 C2 N1 C5 6.0(15)
C10 N6 C12 C11 -0.9(11)
C13 N6 C12 C11 169.0(9)
C10 N6 C12 Cl6 -177.8(7)
C13 N6 C12 Cl6 -7.9(13)
N12 C26 C25 N11 0.0(11)
Cl12 C26 C25 N11 -179.4(8)
N12 C26 C25 Cl11 -179.2(8)
Cl12 C26 C25 Cl11 1.4(17)
C24 N11 C25 C26 1.5(11)
C23 N11 C25 C26 165.6(9)
C24 N11 C25 Cl11 -179.1(7)
C23 N11 C25 Cl11 -15.1(14)
N9 C20 C21 N10 1.7(11)
Cl9 C20 C21 N10 -179.3(8)
N9 C20 C21 Cl10 -177.8(8)
Cl9 C20 C21 Cl10 1.2(16)
C19 N10 C21 C20 -1.0(11)
C22 N10 C21 C20 172.7(9)
C19 N10 C21 Cl10 178.6(7)
C22 N10 C21 Cl10 -7.7(14)
N4 C8 C7 N3 -0.5(11)
Cl4 C8 C7 N3 178.7(8)
N4 C8 C7 Cl3 177.7(7)
Cl4 C8 C7 Cl3 -3.0(16)
C6 N3 C7 C8 1.0(11)
C5 N3 C7 C8 174.4(9)
C6 N3 C7 Cl3 -177.5(7)
C5 N3 C7 Cl3 -4.1(14)
C1 N1 C5 N3 -52.7(11)
C2 N1 C5 N3 115.4(11)
C6 N3 C5 N1 54.0(11)
C7 N3 C5 N1 -118.7(10)
C8 N4 C6 N3 0.7(10)
C9 N4 C6 N3 171.8(8)
C8 N4 C6 Pd1 -175.6(8)
C9 N4 C6 Pd1 -4.5(15)
C7 N3 C6 N4 -1.0(10)
C5 N3 C6 N4 -175.1(8)
C7 N3 C6 Pd1 176.0(6)
C5 N3 C6 Pd1 1.9(12)
C1 Pd1 C6 N4 133.4(10)
Br2 Pd1 C6 N4 -47.0(9)
C1 Pd1 C6 N3 -42.5(7)
Br2 Pd1 C6 N3 137.1(7)
N6 C12 C11 N5 0.9(11)
Cl6 C12 C11 N5 177.5(8)
N6 C12 C11 Cl5 -179.2(7)
Cl6 C12 C11 Cl5 -2.6(16)
C10 N5 C11 C12 -0.7(11)
C14 N5 C11 C12 -168.8(9)
C10 N5 C11 Cl5 179.4(7)
C14 N5 C11 Cl5 11.3(14)
C20 N9 C19 N10 1.3(11)
C23 N9 C19 N10 174.3(8)
C20 N9 C19 Pd3 -177.1(6)
C23 N9 C19 Pd3 -4.1(12)
C21 N10 C19 N9 -0.2(11)
C22 N10 C19 N9 -173.6(9)
C21 N10 C19 Pd3 177.8(8)
C22 N10 C19 Pd3 4.4(16)
C24 Pd3 C19 N9 45.7(8)
Br5 Pd3 C19 N9 -133.2(7)
C24 Pd3 C19 N10 -132.1(10)
Br5 Pd3 C19 N10 49.0(10)
N1 C2 C3 N2 0.6(12)
Cl1 C2 C3 N2 -175.9(8)
N1 C2 C3 Cl2 -178.2(8)
Cl1 C2 C3 Cl2 5.4(18)
C1 N2 C3 C2 0.8(12)
C4 N2 C3 C2 173.3(9)
C1 N2 C3 Cl2 179.6(7)
C4 N2 C3 Cl2 -7.9(14)
C10 N5 C14 N7 -49.7(11)
C11 N5 C14 N7 117.3(10)
C15 N7 C14 N5 56.4(12)
C16 N7 C14 N5 -105.5(11)
C26 N12 C24 N11 2.5(11)
C27 N12 C24 N11 174.6(9)
C26 N12 C24 Pd3 -174.1(8)
C27 N12 C24 Pd3 -2.1(15)
C25 N11 C24 N12 -2.5(11)
C23 N11 C24 N12 -167.9(8)
C25 N11 C24 Pd3 174.7(6)
C23 N11 C24 Pd3 9.3(12)
C19 Pd3 C24 N12 127.7(10)
Br6 Pd3 C24 N12 -59.8(10)
C19 Pd3 C24 N11 -48.5(8)
Br6 Pd3 C24 N11 123.9(8)
